data_4335506
loop_
_publ_author_name
'Anton O. Oliynyk'
'Stanislav S. Stoyko'
'Arthur Mar'

_publ_contact_author_address
; Department of Chemistry
  University of Alberta
  Edmonton, AB
  Canada  T6G 2G2
;
_publ_contact_author_email arthur.mar@ualberta.ca
_publ_contact_author_fax '(780) 492-8231'
_publ_contact_author_name 'Dr. Arthur Mar'
_publ_contact_author_phone '(780) 492-5592'
_publ_section_title
;
 Quaternary Germanides RE4Mn2InGe4 (RE = La-Nd, Sm, Gd-Tm, Lu)
;
_journal_name_full 'Inorganic Chemistry'
_journal_page_first 8264
_journal_page_last 8271
_journal_paper_doi 10.1021/ic401171v
_journal_volume 52
_journal_year 2013
_chemical_formula_structural 'Gd4 Mn2 In0.87 Ge4'
_chemical_formula_sum 'Gd4 Ge4 In0.87 Mn2'
_chemical_formula_weight 1128.56
_chemical_name_common 'gadolinium manganese indium germanide (4/2/1/4)'
_chemical_name_systematic 'gadolinium manganese indium germanide (4/2/1/4)'
_space_group_IT_number 12
_symmetry_cell_setting monoclinic
_symmetry_space_group_name_Hall '-C 2y'
_symmetry_space_group_name_H-M 'C 1 2/m 1'
_atom_sites_solution_primary direct
_atom_sites_solution_secondary difmap
_audit_creation_method SHELXL-97
_cell_angle_alpha 90.00
_cell_angle_beta 106.3040(10)
_cell_angle_gamma 90.00
_cell_formula_units_Z 2
_cell_length_a 15.9808(9)
_cell_length_b 4.2363(2)
_cell_length_c 7.1590(4)
_cell_measurement_reflns_used 2934
_cell_measurement_temperature 173(2)
_cell_measurement_theta_max 32.94
_cell_measurement_theta_min 3.38
_cell_volume 465.17(4)
_computing_cell_refinement 'Bruker SAINT 7.68A (Bruker, 2009)'
_computing_data_collection 'Bruker SMART 5.054 (Bruker, 1999)'
_computing_data_reduction 'Bruker SAINT 7.68A'
_computing_molecular_graphics 'ATOMS 5.1 (Dowty, 1999)'
_computing_publication_material 'Bruker SHELXTL 6.12'
_computing_structure_refinement 'Bruker SHELXTL 6.12'
_computing_structure_solution 'Bruker SHELXTL 6.12'
_diffrn_ambient_temperature 173(2)
_diffrn_measured_fraction_theta_full 0.978
_diffrn_measured_fraction_theta_max 0.978
_diffrn_measurement_device_type 'Bruker D8/SMART APEX II CCD'
_diffrn_measurement_method '\w scans'
_diffrn_radiation_monochromator graphite
_diffrn_radiation_source 'fine-focus sealed tube'
_diffrn_radiation_type MoK\a
_diffrn_radiation_wavelength 0.71073
_diffrn_reflns_av_R_equivalents 0.0255
_diffrn_reflns_av_sigmaI/netI 0.0219
_diffrn_reflns_limit_h_max 24
_diffrn_reflns_limit_h_min -24
_diffrn_reflns_limit_k_max 6
_diffrn_reflns_limit_k_min -6
_diffrn_reflns_limit_l_max 11
_diffrn_reflns_limit_l_min -10
_diffrn_reflns_number 3319
_diffrn_reflns_theta_full 33.23
_diffrn_reflns_theta_max 33.23
_diffrn_reflns_theta_min 2.66
_exptl_absorpt_coefficient_mu 45.416
_exptl_absorpt_correction_T_max 0.4384
_exptl_absorpt_correction_T_min 0.0884
_exptl_absorpt_correction_type numerical
_exptl_absorpt_process_details 'Bruker SHELXTL 6.12 (Sheldrick, 2001)'
_exptl_crystal_colour grey
_exptl_crystal_density_diffrn 8.057
_exptl_crystal_description irregular
_exptl_crystal_F_000 953
_exptl_crystal_size_max 0.09
_exptl_crystal_size_mid 0.05
_exptl_crystal_size_min 0.02
_refine_diff_density_max 1.825
_refine_diff_density_min -1.109
_refine_diff_density_rms 0.306
_refine_ls_extinction_coef 0.00060(6)
_refine_ls_extinction_expression Fc^*^=kFc[1+0.001xFc^2^\l^3^/sin(2\q)]^-1/4^
_refine_ls_extinction_method SHELXL
_refine_ls_goodness_of_fit_ref 1.095
_refine_ls_matrix_type full
_refine_ls_number_parameters 37
_refine_ls_number_reflns 978
_refine_ls_number_restraints 0
_refine_ls_restrained_S_all 1.095
_refine_ls_R_factor_all 0.0221
_refine_ls_R_factor_gt 0.0179
_refine_ls_shift/su_max 0.001
_refine_ls_shift/su_mean 0.000
_refine_ls_structure_factor_coef Fsqd
_refine_ls_weighting_details 'calc w=1/[\s^2^(Fo^2^)+(0.0167P)^2^+0.0000P] where P=(Fo^2^+2Fc^2^)/3'
_refine_ls_weighting_scheme calc
_refine_ls_wR_factor_gt 0.0362
_refine_ls_wR_factor_ref 0.0371
_reflns_number_gt 887
_reflns_number_total 978
_reflns_threshold_expression I>2\s(I)
_cod_data_source_file ic401171v_si_002_1.cif
_cod_data_source_block Gd4Mn2InGe4
_cod_original_sg_symbol_H-M 'C 2/m'
_cod_database_code 4335506

loop_
_symmetry_equiv_pos_as_xyz
'x, y, z'
'-x, y, -z'
'x+1/2, y+1/2, z'
'-x+1/2, y+1/2, -z'
'-x, -y, -z'
'x, -y, z'
'-x+1/2, -y+1/2, -z'
'x+1/2, -y+1/2, z'

loop_
_atom_site_label
_atom_site_type_symbol
_atom_site_fract_x
_atom_site_fract_y
_atom_site_fract_z
_atom_site_U_iso_or_equiv
_atom_site_adp_type
_atom_site_occupancy
_atom_site_symmetry_multiplicity
_atom_site_calc_flag
_atom_site_refinement_flags
Gd1 Gd 0.346425(16) 0.0000 0.07408(4) 0.00637(7) Uani 1 2 d S
Gd2 Gd 0.580569(16) 0.0000 0.36699(4) 0.00636(7) Uani 1 2 d S
Mn Mn 0.22018(5) 0.0000 0.61883(12) 0.00693(15) Uani 1 2 d S
In In 0.0000 0.0000 0.0000 0.00924(18) Uani 0.866(3) 4 d SP
Ge1 Ge 0.06384(4) 0.0000 0.65464(8) 0.00683(11) Uani 1 2 d S
Ge2 Ge 0.19381(4) 0.0000 0.24366(8) 0.00743(11) Uani 1 2 d S

loop_
_atom_site_aniso_label
_atom_site_aniso_U_11
_atom_site_aniso_U_22
_atom_site_aniso_U_33
_atom_site_aniso_U_23
_atom_site_aniso_U_13
_atom_site_aniso_U_12
Gd1 0.00750(12) 0.00613(13) 0.00536(12) 0.000 0.00161(8) 0.000
Gd2 0.00682(12) 0.00561(12) 0.00730(12) 0.000 0.00307(8) 0.000
Mn 0.0072(3) 0.0063(4) 0.0075(3) 0.000 0.0023(3) 0.000
In 0.0096(3) 0.0110(3) 0.0076(3) 0.000 0.0032(2) 0.000
Ge1 0.0067(2) 0.0057(2) 0.0075(2) 0.000 0.00102(19) 0.000
Ge2 0.0106(3) 0.0054(3) 0.0073(2) 0.000 0.00404(19) 0.000

loop_
_atom_type_symbol
_atom_type_description
_atom_type_scat_dispersion_real
_atom_type_scat_dispersion_imag
_atom_type_scat_source
Mn Mn 0.3368 0.7283 'International Tables Vol C Tables 4.2.6.8 and 6.1.1.4'
Ge Ge 0.1547 1.8001 'International Tables Vol C Tables 4.2.6.8 and 6.1.1.4'
In In -0.7276 1.3100 'International Tables Vol C Tables 4.2.6.8 and 6.1.1.4'
Gd Gd -0.1653 3.9035 'International Tables Vol C Tables 4.2.6.8 and 6.1.1.4'

loop_
_geom_angle_atom_site_label_1
_geom_angle_atom_site_label_2
_geom_angle_atom_site_label_3
_geom_angle
_geom_angle_site_symmetry_1
_geom_angle_site_symmetry_3
Ge1 Gd1 Ge1 91.453(17) 7_556 7_546
Ge1 Gd1 Ge2 91.922(15) 7_556 .
Ge1 Gd1 Ge2 91.922(15) 7_546 .
Ge1 Gd1 Ge2 162.039(18) 7_556 7_545
Ge1 Gd1 Ge2 87.369(12) 7_546 7_545
Ge2 Gd1 Ge2 106.027(13) . 7_545
Ge1 Gd1 Ge2 87.369(12) 7_556 7
Ge1 Gd1 Ge2 162.039(18) 7_546 7
Ge2 Gd1 Ge2 106.027(13) . 7
Ge2 Gd1 Ge2 88.268(16) 7_545 7
Ge1 Gd1 Mn 133.960(9) 7_556 1_554
Ge1 Gd1 Mn 133.960(9) 7_546 1_554
Ge2 Gd1 Mn 93.326(19) . 1_554
Ge2 Gd1 Mn 47.360(10) 7_545 1_554
Ge2 Gd1 Mn 47.360(10) 7 1_554
Ge1 Gd1 In 54.355(11) 7_556 3
Ge1 Gd1 In 108.111(12) 7_546 3
Ge2 Gd1 In 139.928(5) . 3
Ge2 Gd1 In 109.150(12) 7_545 3
Ge2 Gd1 In 57.248(11) 7 3
Mn Gd1 In 96.518(12) 1_554 3
Ge1 Gd1 In 108.111(12) 7_556 3_545
Ge1 Gd1 In 54.355(11) 7_546 3_545
Ge2 Gd1 In 139.928(5) . 3_545
Ge2 Gd1 In 57.248(11) 7_545 3_545
Ge2 Gd1 In 109.150(12) 7 3_545
Mn Gd1 In 96.518(12) 1_554 3_545
In Gd1 In 77.219(6) 3 3_545
Ge1 Gd1 Mn 46.966(17) 7_556 7_556
Ge1 Gd1 Mn 101.645(16) 7_546 7_556
Ge2 Gd1 Mn 46.378(13) . 7_556
Ge2 Gd1 Mn 150.546(19) 7_545 7_556
Ge2 Gd1 Mn 90.617(13) 7 7_556
Mn Gd1 Mn 114.657(15) 1_554 7_556
In Gd1 Mn 94.753(11) 3 7_556
In Gd1 Mn 148.595(16) 3_545 7_556
Ge1 Gd1 Mn 101.645(16) 7_556 7_546
Ge1 Gd1 Mn 46.966(17) 7_546 7_546
Ge2 Gd1 Mn 46.378(13) . 7_546
Ge2 Gd1 Mn 90.617(13) 7_545 7_546
Ge2 Gd1 Mn 150.546(19) 7 7_546
Mn Gd1 Mn 114.657(15) 1_554 7_546
In Gd1 Mn 148.595(16) 3 7_546
In Gd1 Mn 94.753(11) 3_545 7_546
Mn Gd1 Mn 76.267(17) 7_556 7_546
Ge1 Gd1 Gd1 145.280(15) 7_556 7_545
Ge1 Gd1 Gd1 89.394(10) 7_546 7_545
Ge2 Gd1 Gd1 53.364(10) . 7_545
Ge2 Gd1 Gd1 52.663(11) 7_545 7_545
Ge2 Gd1 Gd1 101.721(14) 7 7_545
Mn Gd1 Gd1 58.831(12) 1_554 7_545
In Gd1 Gd1 155.081(11) 3 7_545
In Gd1 Gd1 100.448(6) 3_545 7_545
Mn Gd1 Gd1 98.990(15) 7_556 7_545
Mn Gd1 Gd1 55.826(15) 7_546 7_545
Ge1 Gd1 Gd1 89.394(10) 7_556 7
Ge1 Gd1 Gd1 145.280(15) 7_546 7
Ge2 Gd1 Gd1 53.364(10) . 7
Ge2 Gd1 Gd1 101.721(14) 7_545 7
Ge2 Gd1 Gd1 52.663(11) 7 7
Mn Gd1 Gd1 58.831(12) 1_554 7
In Gd1 Gd1 100.448(5) 3 7
In Gd1 Gd1 155.081(11) 3_545 7
Mn Gd1 Gd1 55.826(15) 7_556 7
Mn Gd1 Gd1 98.990(15) 7_546 7
Gd1 Gd1 Gd1 71.093(10) 7_545 7
Ge1 Gd2 Ge1 89.152(16) 3 3_545
Ge1 Gd2 Ge2 83.362(12) 3 3
Ge1 Gd2 Ge2 148.450(17) 3_545 3
Ge1 Gd2 Ge2 148.450(18) 3 3_545
Ge1 Gd2 Ge2 83.362(12) 3_545 3_545
Ge2 Gd2 Ge2 87.172(16) 3 3_545
Ge1 Gd2 Ge1 107.814(10) 3 7_546
Ge1 Gd2 Ge1 49.313(19) 3_545 7_546
Ge2 Gd2 Ge1 161.048(17) 3 7_546
Ge2 Gd2 Ge1 90.279(12) 3_545 7_546
Ge1 Gd2 Ge1 49.313(19) 3 7_556
Ge1 Gd2 Ge1 107.814(10) 3_545 7_556
Ge2 Gd2 Ge1 90.279(12) 3 7_556
Ge2 Gd2 Ge1 161.048(17) 3_545 7_556
Ge1 Gd2 Ge1 86.059(16) 7_546 7_556
Ge1 Gd2 Mn 105.060(16) 3 5_656
Ge1 Gd2 Mn 105.060(16) 3_545 5_656
Ge2 Gd2 Mn 48.629(11) 3 5_656
Ge2 Gd2 Mn 48.629(11) 3_545 5_656
Ge1 Gd2 Mn 136.933(8) 7_546 5_656
Ge1 Gd2 Mn 136.933(8) 7_556 5_656
Ge1 Gd2 Mn 48.642(17) 3 3
Ge1 Gd2 Mn 104.995(17) 3_545 3
Ge2 Gd2 Mn 48.603(17) 3 3
Ge2 Gd2 Mn 104.002(17) 3_545 3
Ge1 Gd2 Mn 149.510(19) 7_546 3
Ge1 Gd2 Mn 88.151(14) 7_556 3
Mn Gd2 Mn 56.654(19) 5_656 3
Ge1 Gd2 Mn 104.995(17) 3 3_545
Ge1 Gd2 Mn 48.642(17) 3_545 3_545
Ge2 Gd2 Mn 104.002(17) 3 3_545
Ge2 Gd2 Mn 48.603(17) 3_545 3_545
Ge1 Gd2 Mn 88.151(14) 7_546 3_545
Ge1 Gd2 Mn 149.510(19) 7_556 3_545
Mn Gd2 Mn 56.654(18) 5_656 3_545
Mn Gd2 Mn 81.85(2) 3 3_545
Ge1 Gd2 In 153.345(14) 3 3_545
Ge1 Gd2 In 90.184(9) 3_545 3_545
Ge2 Gd2 In 109.839(12) 3 3_545
Ge2 Gd2 In 57.630(11) 3_545 3_545
Ge1 Gd2 In 53.898(10) 7_546 3_545
Ge1 Gd2 In 106.056(12) 7_556 3_545
Mn Gd2 In 100.833(13) 5_656 3_545
Mn Gd2 In 155.174(17) 3 3_545
Mn Gd2 In 94.385(11) 3_545 3_545
Ge1 Gd2 In 90.184(9) 3 3
Ge1 Gd2 In 153.345(14) 3_545 3
Ge2 Gd2 In 57.630(11) 3 3
Ge2 Gd2 In 109.839(12) 3_545 3
Ge1 Gd2 In 106.056(12) 7_546 3
Ge1 Gd2 In 53.898(10) 7_556 3
Mn Gd2 In 100.833(13) 5_656 3
Mn Gd2 In 94.385(11) 3 3
Mn Gd2 In 155.174(16) 3_545 3
In Gd2 In 78.751(7) 3_545 3
Ge1 Gd2 Gd2 55.013(10) 3 5_656
Ge1 Gd2 Gd2 55.013(10) 3_545 5_656
Ge2 Gd2 Gd2 135.822(8) 3 5_656
Ge2 Gd2 Gd2 135.822(8) 3_545 5_656
Ge1 Gd2 Gd2 52.801(10) 7_546 5_656
Ge1 Gd2 Gd2 52.801(10) 7_556 5_656
Mn Gd2 Gd2 147.785(19) 5_656 5_656
Mn Gd2 Gd2 100.877(16) 3 5_656
Mn Gd2 Gd2 100.877(16) 3_545 5_656
In Gd2 Gd2 103.928(9) 3_545 5_656
In Gd2 Gd2 103.928(9) 3 5_656
Ge2 Mn Ge2 111.26(4) 7_556 7_546
Ge2 Mn Ge1 113.01(2) 7_556 .
Ge2 Mn Ge1 113.01(2) 7_546 .
Ge2 Mn Ge2 108.09(2) 7_556 .
Ge2 Mn Ge2 108.09(2) 7_546 .
Ge1 Mn Ge2 102.82(3) . .
Ge2 Mn Mn 124.95(4) 7_556 7_546
Ge2 Mn Mn 54.548(19) 7_546 7_546
Ge1 Mn Mn 121.39(3) . 7_546
Ge2 Mn Mn 53.54(3) . 7_546
Ge2 Mn Mn 54.548(19) 7_556 7_556
Ge2 Mn Mn 124.95(4) 7_546 7_556
Ge1 Mn Mn 121.39(3) . 7_556
Ge2 Mn Mn 53.54(3) . 7_556
Mn Mn Mn 88.58(4) 7_546 7_556
Ge2 Mn Gd2 63.96(2) 7_556 5_656
Ge2 Mn Gd2 63.96(2) 7_546 5_656
Ge1 Mn Gd2 172.76(4) . 5_656
Ge2 Mn Gd2 84.42(2) . 5_656
Mn Mn Gd2 62.94(3) 7_546 5_656
Mn Mn Gd2 62.94(3) 7_556 5_656
Ge2 Mn Gd2 165.01(3) 7_556 3_445
Ge2 Mn Gd2 83.375(13) 7_546 3_445
Ge1 Mn Gd2 61.313(18) . 3_445
Ge2 Mn Gd2 62.455(18) . 3_445
Mn Mn Gd2 60.40(2) 7_546 3_445
Mn Mn Gd2 114.90(4) 7_556 3_445
Gd2 Mn Gd2 123.347(19) 5_656 3_445
Ge2 Mn Gd2 83.375(13) 7_556 3_455
Ge2 Mn Gd2 165.01(3) 7_546 3_455
Ge1 Mn Gd2 61.313(18) . 3_455
Ge2 Mn Gd2 62.455(18) . 3_455
Mn Mn Gd2 114.90(4) 7_546 3_455
Mn Mn Gd2 60.40(2) 7_556 3_455
Gd2 Mn Gd2 123.347(18) 5_656 3_455
Gd2 Mn Gd2 81.84(2) 3_445 3_455
Ge2 Mn Gd1 60.69(2) 7_556 1_556
Ge2 Mn Gd1 60.69(2) 7_546 1_556
Ge1 Mn Gd1 103.95(3) . 1_556
Ge2 Mn Gd1 153.23(3) . 1_556
Mn Mn Gd1 110.54(3) 7_546 1_556
Mn Mn Gd1 110.54(3) 7_556 1_556
Gd2 Mn Gd1 68.814(18) 5_656 1_556
Gd2 Mn Gd1 133.003(15) 3_445 1_556
Gd2 Mn Gd1 133.003(15) 3_455 1_556
Ge2 Mn Gd1 58.235(17) 7_556 7_556
Ge2 Mn Gd1 119.53(3) 7_546 7_556
Ge1 Mn Gd1 56.865(16) . 7_556
Ge2 Mn Gd1 132.29(2) . 7_556
Mn Mn Gd1 173.52(3) 7_546 7_556
Mn Mn Gd1 97.539(14) 7_556 7_556
Gd2 Mn Gd1 118.10(2) 5_656 7_556
Gd2 Mn Gd1 118.17(2) 3_445 7_556
Gd2 Mn Gd1 70.317(12) 3_455 7_556
Gd1 Mn Gd1 65.344(15) 1_556 7_556
Ge2 Mn Gd1 119.53(3) 7_556 7_546
Ge2 Mn Gd1 58.235(17) 7_546 7_546
Ge1 Mn Gd1 56.865(16) . 7_546
Ge2 Mn Gd1 132.29(2) . 7_546
Mn Mn Gd1 97.539(14) 7_546 7_546
Mn Mn Gd1 173.52(3) 7_556 7_546
Gd2 Mn Gd1 118.10(2) 5_656 7_546
Gd2 Mn Gd1 70.317(12) 3_445 7_546
Gd2 Mn Gd1 118.17(2) 3_455 7_546
Gd1 Mn Gd1 65.344(15) 1_556 7_546
Gd1 Mn Gd1 76.266(17) 7_556 7_546
Ge1 In Ge1 180.000(18) 5_556 1_554
Ge1 In Ge2 93.142(15) 5_556 .
Ge1 In Ge2 86.858(15) 1_554 .
Ge1 In Ge2 86.857(15) 5_556 5
Ge1 In Ge2 93.143(15) 1_554 5
Ge2 In Ge2 180.0 . 5
Ge1 In Gd2 121.048(9) 5_556 7_545
Ge1 In Gd2 58.952(9) 1_554 7_545
Ge2 In Gd2 123.137(8) . 7_545
Ge2 In Gd2 56.864(8) 5 7_545
Ge1 In Gd2 58.952(9) 5_556 3_455
Ge1 In Gd2 121.048(9) 1_554 3_455
Ge2 In Gd2 56.863(8) . 3_455
Ge2 In Gd2 123.136(8) 5 3_455
Gd2 In Gd2 180.000(9) 7_545 3_455
Ge1 In Gd2 121.048(9) 5_556 7
Ge1 In Gd2 58.952(9) 1_554 7
Ge2 In Gd2 123.137(8) . 7
Ge2 In Gd2 56.864(8) 5 7
Gd2 In Gd2 78.752(7) 7_545 7
Gd2 In Gd2 101.248(7) 3_455 7
Ge1 In Gd2 58.952(9) 5_556 3_445
Ge1 In Gd2 121.048(9) 1_554 3_445
Ge2 In Gd2 56.863(8) . 3_445
Ge2 In Gd2 123.136(8) 5 3_445
Gd2 In Gd2 101.248(7) 7_545 3_445
Gd2 In Gd2 78.752(7) 3_455 3_445
Gd2 In Gd2 180.0 7 3_445
Ge1 In Gd1 55.206(8) 5_556 3_445
Ge1 In Gd1 124.794(8) 1_554 3_445
Ge2 In Gd1 124.354(8) . 3_445
Ge2 In Gd1 55.645(8) 5 3_445
Gd2 In Gd1 65.862(6) 7_545 3_445
Gd2 In Gd1 114.138(6) 3_455 3_445
Gd2 In Gd1 112.509(6) 7 3_445
Gd2 In Gd1 67.491(6) 3_445 3_445
Ge1 In Gd1 124.794(8) 5_556 7
Ge1 In Gd1 55.206(8) 1_554 7
Ge2 In Gd1 55.646(8) . 7
Ge2 In Gd1 124.355(8) 5 7
Gd2 In Gd1 114.138(6) 7_545 7
Gd2 In Gd1 65.862(6) 3_455 7
Gd2 In Gd1 67.491(6) 7 7
Gd2 In Gd1 112.509(6) 3_445 7
Gd1 In Gd1 180.000(6) 3_445 7
Ge1 In Gd1 124.794(8) 5_556 7_545
Ge1 In Gd1 55.206(8) 1_554 7_545
Ge2 In Gd1 55.646(8) . 7_545
Ge2 In Gd1 124.355(8) 5 7_545
Gd2 In Gd1 67.491(6) 7_545 7_545
Gd2 In Gd1 112.509(6) 3_455 7_545
Gd2 In Gd1 114.138(6) 7 7_545
Gd2 In Gd1 65.862(6) 3_445 7_545
Gd1 In Gd1 102.780(7) 3_445 7_545
Gd1 In Gd1 77.220(6) 7 7_545
Ge1 In Gd1 55.206(8) 5_556 3_455
Ge1 In Gd1 124.794(8) 1_554 3_455
Ge2 In Gd1 124.354(8) . 3_455
Ge2 In Gd1 55.645(8) 5 3_455
Gd2 In Gd1 112.509(6) 7_545 3_455
Gd2 In Gd1 67.491(6) 3_455 3_455
Gd2 In Gd1 65.862(6) 7 3_455
Gd2 In Gd1 114.138(6) 3_445 3_455
Gd1 In Gd1 77.220(6) 3_445 3_455
Gd1 In Gd1 102.780(7) 7 3_455
Gd1 In Gd1 180.000(6) 7_545 3_455
Ge1 Ge1 Mn 118.26(4) 5_556 .
Ge1 Ge1 In 110.43(3) 5_556 1_556
Mn Ge1 In 131.31(3) . 1_556
Ge1 Ge1 Gd1 133.700(10) 5_556 7_556
Mn Ge1 Gd1 76.169(18) . 7_556
In Ge1 Gd1 70.439(12) 1_556 7_556
Ge1 Ge1 Gd1 133.700(9) 5_556 7_546
Mn Ge1 Gd1 76.169(18) . 7_546
In Ge1 Gd1 70.439(12) 1_556 7_546
Gd1 Ge1 Gd1 91.455(17) 7_556 7_546
Ge1 Ge1 Gd2 67.099(17) 5_556 3_445
Mn Ge1 Gd2 70.044(17) . 3_445
In Ge1 Gd2 134.022(9) 1_556 3_445
Gd1 Ge1 Gd2 146.20(2) 7_556 3_445
Gd1 Ge1 Gd2 79.976(9) 7_546 3_445
Ge1 Ge1 Gd2 67.099(17) 5_556 3_455
Mn Ge1 Gd2 70.044(17) . 3_455
In Ge1 Gd2 134.022(9) 1_556 3_455
Gd1 Ge1 Gd2 79.976(9) 7_556 3_455
Gd1 Ge1 Gd2 146.20(2) 7_546 3_455
Gd2 Ge1 Gd2 89.152(16) 3_445 3_455
Ge1 Ge1 Gd2 63.588(17) 5_556 7_546
Mn Ge1 Gd2 136.182(9) . 7_546
In Ge1 Gd2 67.150(11) 1_556 7_546
Gd1 Ge1 Gd2 137.56(2) 7_556 7_546
Gd1 Ge1 Gd2 76.157(9) 7_546 7_546
Gd2 Ge1 Gd2 72.185(10) 3_445 7_546
Gd2 Ge1 Gd2 130.686(19) 3_455 7_546
Ge1 Ge1 Gd2 63.588(17) 5_556 7_556
Mn Ge1 Gd2 136.182(9) . 7_556
In Ge1 Gd2 67.150(11) 1_556 7_556
Gd1 Ge1 Gd2 76.157(9) 7_556 7_556
Gd1 Ge1 Gd2 137.56(2) 7_546 7_556
Gd2 Ge1 Gd2 130.686(19) 3_445 7_556
Gd2 Ge1 Gd2 72.185(10) 3_455 7_556
Gd2 Ge1 Gd2 86.060(16) 7_546 7_556
Mn Ge2 Mn 111.26(4) 7_556 7_546
Mn Ge2 Mn 71.92(2) 7_556 .
Mn Ge2 Mn 71.92(2) 7_546 .
Mn Ge2 Gd1 75.39(2) 7_556 .
Mn Ge2 Gd1 75.39(2) 7_546 .
Mn Ge2 Gd1 120.10(3) . .
Mn Ge2 Gd1 147.10(3) 7_556 7_545
Mn Ge2 Gd1 71.950(18) 7_546 7_545
Mn Ge2 Gd1 135.367(9) . 7_545
Gd1 Ge2 Gd1 73.973(13) . 7_545
Mn Ge2 Gd1 71.950(18) 7_556 7
Mn Ge2 Gd1 147.10(3) 7_546 7
Mn Ge2 Gd1 135.367(9) . 7
Gd1 Ge2 Gd1 73.973(13) . 7
Gd1 Ge2 Gd1 88.267(16) 7_545 7
Mn Ge2 Gd2 138.95(3) 7_556 3_445
Mn Ge2 Gd2 67.416(18) 7_546 3_445
Mn Ge2 Gd2 68.943(17) . 3_445
Gd1 Ge2 Gd2 136.413(8) . 3_445
Gd1 Ge2 Gd2 73.554(9) 7_545 3_445
Gd1 Ge2 Gd2 132.61(2) 7 3_445
Mn Ge2 Gd2 67.416(18) 7_556 3_455
Mn Ge2 Gd2 138.95(3) 7_546 3_455
Mn Ge2 Gd2 68.943(17) . 3_455
Gd1 Ge2 Gd2 136.413(8) . 3_455
Gd1 Ge2 Gd2 132.61(2) 7_545 3_455
Gd1 Ge2 Gd2 73.554(9) 7 3_455
Gd2 Ge2 Gd2 87.173(16) 3_445 3_455
Mn Ge2 In 123.989(19) 7_556 .
Mn Ge2 In 123.988(19) 7_546 .
Mn Ge2 In 115.35(3) . .
Gd1 Ge2 In 124.56(2) . .
Gd1 Ge2 In 67.107(12) 7_545 .
Gd1 Ge2 In 67.107(12) 7 .
Gd2 Ge2 In 65.508(12) 3_445 .
Gd2 Ge2 In 65.508(12) 3_455 .

loop_
_geom_bond_atom_site_label_1
_geom_bond_atom_site_label_2
_geom_bond_distance
_geom_bond_site_symmetry_2
Gd1 Ge1 2.9582(4) 7_556
Gd1 Ge1 2.9582(4) 7_546
Gd1 Ge2 3.0140(6) .
Gd1 Ge2 3.0418(4) 7_545
Gd1 Ge2 3.0418(4) 7
Gd1 Mn 3.3167(9) 1_554
Gd1 In 3.3944(2) 3
Gd1 In 3.3944(2) 3_545
Gd1 Mn 3.4302(6) 7_556
Gd1 Mn 3.4302(6) 7_546
Gd1 Gd1 3.6434(4) 7_545
Gd1 Gd1 3.6434(4) 7
Gd2 Ge1 3.0179(4) 3
Gd2 Ge1 3.0179(4) 3_545
Gd2 Ge2 3.0723(4) 3
Gd2 Ge2 3.0723(4) 3_545
Gd2 Ge1 3.1041(5) 7_546
Gd2 Ge1 3.1041(5) 7_556
Gd2 Mn 3.1573(9) 5_656
Gd2 Mn 3.2336(7) 3
Gd2 Mn 3.2336(7) 3_545
Gd2 In 3.3388(2) 3_545
Gd2 In 3.3388(2) 3
Gd2 Gd2 3.6071(5) 5_656
Mn Ge2 2.5662(6) 7_556
Mn Ge2 2.5662(6) 7_546
Mn Ge1 2.5822(10) .
Mn Ge2 2.5992(10) .
Mn Mn 3.0332(11) 7_546
Mn Mn 3.0332(11) 7_556
Mn Gd2 3.1573(9) 5_656
Mn Gd2 3.2336(7) 3_445
Mn Gd2 3.2336(7) 3_455
Mn Gd1 3.3167(9) 1_556
Mn Gd1 3.4303(6) 7_556
Mn Gd1 3.4303(6) 7_546
In Ge1 2.9274(6) 5_556
In Ge1 2.9274(6) 1_554
In Ge2 3.0988(6) .
In Ge2 3.0988(6) 5
In Gd2 3.3388(2) 7_545
In Gd2 3.3388(2) 3_455
In Gd2 3.3388(2) 7
In Gd2 3.3388(2) 3_445
In Gd1 3.3944(2) 3_445
In Gd1 3.3944(2) 7
In Gd1 3.3944(2) 7_545
In Gd1 3.3944(2) 3_455
Ge1 Ge1 2.5552(11) 5_556
Ge1 In 2.9274(6) 1_556
Ge1 Gd1 2.9582(4) 7_556
Ge1 Gd1 2.9582(4) 7_546
Ge1 Gd2 3.0179(4) 3_445
Ge1 Gd2 3.0179(4) 3_455
Ge1 Gd2 3.1041(5) 7_546
Ge1 Gd2 3.1041(5) 7_556
Ge2 Mn 2.5662(6) 7_556
Ge2 Mn 2.5662(6) 7_546
Ge2 Gd1 3.0419(4) 7_545
Ge2 Gd1 3.0419(4) 7
Ge2 Gd2 3.0722(4) 3_445
Ge2 Gd2 3.0722(4) 3_455
